data_4001249
loop_
_publ_author_name
'Bando, Yoshimasa'
'Shirahata, Takashi'
'Shibata, Koji'
'Wada, Hiroshi'
'Mori, Takehiko'
'Imakubo, Tatsuro'

_publ_section_title
;
 Organic Field-Effect Transistors Based on Alkyl-Terminated
 Tetrathiapentalene (TTP) Derivatives
;
_journal_issue 16
_journal_name_full 'Chemistry of Materials'
_journal_page_first 5119
_journal_paper_doi 10.1021/cm801404d
_journal_volume 20
_journal_year 2008
_chemical_formula_sum 'C10 H12 S4'
_chemical_formula_weight 260.44
_space_group_IT_number 2
_symmetry_cell_setting triclinic
_symmetry_Int_Tables_number 2
_symmetry_space_group_name_Hall '-P 1'
_symmetry_space_group_name_H-M 'P -1'
_cell_angle_alpha 102.10(2)
_cell_angle_beta 95.89(2)
_cell_angle_gamma 106.87(3)
_cell_formula_units_Z 1
_cell_length_a 6.419(2)
_cell_length_b 8.081(3)
_cell_length_c 6.116(2)
_cell_measurement_reflns_used 25
_cell_measurement_temperature 293.2
_cell_measurement_theta_max 15.0
_cell_measurement_theta_min 12.6
_cell_volume 292.29(18)
_computing_cell_refinement WinAFC
_computing_data_collection WinAFC
_computing_data_reduction 'teXsan Ver. 1.10'
_computing_publication_material 'teXsan Ver. 1.10'
_computing_structure_refinement 'teXsan Ver. 1.10'
_computing_structure_solution SIR92
_diffrn_measured_fraction_theta_full 1.0047
_diffrn_measured_fraction_theta_max 1.0047
_diffrn_measurement_device_type 'Rigaku AFC7R'
_diffrn_measurement_method w-2q
_diffrn_radiation_type 'Mo Ka'
_diffrn_radiation_wavelength 0.7107
_diffrn_reflns_av_R_equivalents 0.009
_diffrn_reflns_limit_h_max 8
_diffrn_reflns_limit_h_min -9
_diffrn_reflns_limit_k_max 11
_diffrn_reflns_limit_k_min -11
_diffrn_reflns_limit_l_max 8
_diffrn_reflns_limit_l_min 0
_diffrn_reflns_number 1851
_diffrn_reflns_theta_full 29.98
_diffrn_reflns_theta_max 29.98
_diffrn_standards_decay_% 0.07
_diffrn_standards_interval_count 150
_diffrn_standards_number 3
_exptl_absorpt_coefficient_mu 0.770
_exptl_absorpt_correction_T_max 0.999
_exptl_absorpt_correction_T_min 0.892
_exptl_absorpt_correction_type psi-scan
_exptl_absorpt_process_details '(North, Phillips & Mathews, 1968)'
_exptl_crystal_colour yellow
_exptl_crystal_density_diffrn 1.480
_exptl_crystal_density_method 'not measured'
_exptl_crystal_description block
_exptl_crystal_size_max 0.680
_exptl_crystal_size_mid 0.180
_exptl_crystal_size_min 0.060
_refine_diff_density_max 0.32
_refine_diff_density_min -0.29
_refine_ls_extinction_method none
_refine_ls_goodness_of_fit_ref 1.933
_refine_ls_hydrogen_treatment noref
_refine_ls_number_parameters 64
_refine_ls_number_reflns 1705
_refine_ls_R_factor_gt 0.0435
_refine_ls_shift/su_max 0.0001
_refine_ls_structure_factor_coef Fsqd
_refine_ls_weighting_details 'w = 1/[s^2^(Fo^2^) + (0.05000(Max(Fo^2^,0) + 2Fc^2^)/3)^2^]'
_refine_ls_weighting_scheme calc
_refine_ls_wR_factor_ref 0.1466
_reflns_number_gt 1351
_reflns_number_total 1705
_reflns_threshold_expression F^2^>2.0s(F^2^)
_cod_data_source_file cm801404d-file003.cif
_cod_data_source_block Cytidine_(Rigaku_Master_fo
_cod_original_cell_volume 292.3(1)
_cod_original_sg_symbol_H-M 'P -1         '
_cod_original_formula_sum 'C5 H6 S2 '
_cod_database_code 4001249

loop_
_symmetry_equiv_pos_as_xyz
x,y,z
-x,-y,-z

loop_
_atom_site_label
_atom_site_type_symbol
_atom_site_fract_x
_atom_site_fract_y
_atom_site_fract_z
_atom_site_U_iso_or_equiv
_atom_site_adp_type
_atom_site_occupancy
_atom_site_calc_flag
S(1) S 0.7459(1) 0.32269(9) 0.7279(1) 0.0432(2) Uani 1.00 d
S(2) S 1.23970(10) 0.44822(9) 0.79928(10) 0.0394(2) Uani 1.00 d
C(1) C 0.8897(4) 0.4720(3) 0.9846(4) 0.0323(5) Uani 1.00 d
C(2) C 0.9879(4) 0.3097(3) 0.6173(4) 0.0330(5) Uani 1.00 d
C(3) C 1.1851(5) 0.1969(4) 0.3231(4) 0.0463(7) Uani 1.00 d
C(4) C 0.7625(5) 0.0901(4) 0.2675(5) 0.0477(7) Uani 1.00 d
C(5) C 0.9781(4) 0.2045(3) 0.4124(4) 0.0362(6) Uani 1.00 d
H(1) H 1.2730 0.1587 0.4229 0.0566 Uiso 1.00 calc
H(2) H 1.1478 0.1157 0.1765 0.0566 Uiso 1.00 calc
H(3) H 1.2668 0.3127 0.3102 0.0566 Uiso 1.00 calc
H(4) H 0.6747 0.1626 0.2358 0.0592 Uiso 1.00 calc
H(5) H 0.7847 0.0251 0.1288 0.0592 Uiso 1.00 calc
H(6) H 0.6830 0.0076 0.3455 0.0592 Uiso 1.00 calc

loop_
_atom_site_aniso_label
_atom_site_aniso_U_11
_atom_site_aniso_U_22
_atom_site_aniso_U_33
_atom_site_aniso_U_12
_atom_site_aniso_U_13
_atom_site_aniso_U_23
S(1) 0.0309(3) 0.0517(4) 0.0329(3) 0.0081(3) 0.0041(2) -0.0112(3)
S(2) 0.0314(3) 0.0482(4) 0.0314(3) 0.0121(3) 0.0078(2) -0.0058(3)
C(1) 0.033(1) 0.033(1) 0.0270(10) 0.0110(9) 0.0070(8) -0.0013(8)
C(2) 0.036(1) 0.032(1) 0.0285(10) 0.0111(9) 0.0059(9) 0.0008(8)
C(3) 0.060(2) 0.049(1) 0.036(1) 0.026(1) 0.019(1) 0.005(1)
C(4) 0.057(2) 0.042(1) 0.034(1) 0.013(1) 0.002(1) -0.006(1)
C(5) 0.046(1) 0.032(1) 0.029(1) 0.015(1) 0.0066(10) 0.0023(9)

loop_
_atom_type_symbol
_atom_type_description
_atom_type_scat_dispersion_real
_atom_type_scat_dispersion_imag
_atom_type_scat_source
C C 0.003 0.002
;International Tables for Crystallography
(1992, Vol. C, Tables 4.2.6.8 and 6.1.1.1)
;
H H 0.000 0.000
;International Tables for Crystallography
(1992, Vol. C, Table 6.1.1.2)
;
S S 0.125 0.123
;International Tables for Crystallography
(1992, Vol. C, Tables 4.2.6.8 and 6.1.1.1)
;

loop_
_geom_angle_atom_site_label_1
_geom_angle_atom_site_label_2
_geom_angle_atom_site_label_3
_geom_angle
_geom_angle_site_symmetry_2
_geom_angle_site_symmetry_3
_geom_angle_publ_flag
C(1) S(1) C(2) 94.7(1) 1_555 1_555 yes
S(1) C(1) S(2) 123.3(1) 1_555 2_767 yes
S(1) C(1) C(1) 117.9(2) 1_555 2_767 yes
S(2) C(1) C(1) 118.7(2) 2_767 2_767 yes
S(1) C(2) S(2) 114.3(1) 1_555 1_555 yes
S(1) C(2) C(5) 122.1(2) 1_555 1_555 yes
S(2) C(2) C(5) 123.6(2) 1_555 1_555 yes
C(5) C(3) H(1) 109.9 1_555 1_555 no
C(5) C(3) H(2) 109.7 1_555 1_555 no
C(5) C(3) H(3) 109.5 1_555 1_555 no
H(1) C(3) H(2) 109.5 1_555 1_555 no
H(1) C(3) H(3) 109.4 1_555 1_555 no
H(2) C(3) H(3) 108.8 1_555 1_555 no
C(5) C(4) H(4) 110.0 1_555 1_555 no
C(5) C(4) H(5) 110.7 1_555 1_555 no
C(5) C(4) H(6) 109.9 1_555 1_555 no
H(4) C(4) H(5) 109.1 1_555 1_555 no
H(4) C(4) H(6) 108.2 1_555 1_555 no
H(5) C(4) H(6) 109.0 1_555 1_555 no
C(2) C(5) C(3) 120.9(2) 1_555 1_555 yes
C(2) C(5) C(4) 121.4(2) 1_555 1_555 yes
C(3) C(5) C(4) 117.7(2) 1_555 1_555 yes

loop_
_geom_bond_atom_site_label_1
_geom_bond_atom_site_label_2
_geom_bond_distance
_geom_bond_site_symmetry_2
_geom_bond_publ_flag
S(1) C(1) 1.742(2) . yes
S(1) C(2) 1.778(2) . yes
S(2) C(1) 1.741(2) 2_767 yes
S(2) C(2) 1.778(3) . yes
C(1) C(1) 1.335(4) 2_767 yes
C(2) C(5) 1.342(3) . yes
C(3) C(5) 1.500(4) . yes
C(3) H(1) 0.946 . no
C(3) H(2) 0.954 . no
C(3) H(3) 0.954 . no
C(4) C(5) 1.489(4) . yes
C(4) H(4) 0.957 . no
C(4) H(5) 0.947 . no
C(4) H(6) 0.958 . no

loop_
_geom_torsion_atom_site_label_1
_geom_torsion_atom_site_label_2
_geom_torsion_atom_site_label_3
_geom_torsion_atom_site_label_4
_geom_torsion
_geom_torsion_site_symmetry_1
_geom_torsion_site_symmetry_2
_geom_torsion_site_symmetry_3
_geom_torsion_site_symmetry_4
_geom_torsion_publ_flag
S(1) C(1) S(2) C(2) -178.7(2) 1_555 1_555 2_767 2_767 yes
S(1) C(1) C(1) S(1) 180.0 1_555 1_555 2_767 2_767 yes
S(1) C(1) C(1) S(2) -0.3(4) 1_555 1_555 2_767 1_555 yes
S(1) C(2) S(2) C(1) 1.8(1) 1_555 1_555 1_555 2_767 yes
S(1) C(2) C(5) C(3) 179.7(2) 1_555 1_555 1_555 1_555 yes
S(1) C(2) C(5) C(4) -1.0(3) 1_555 1_555 1_555 1_555 yes
S(2) C(1) S(1) C(2) 178.9(2) 1_555 2_767 2_767 2_767 yes
S(2) C(1) C(1) S(2) -180.0 1_555 2_767 1_555 2_767 yes
S(2) C(2) S(1) C(1) -1.9(2) 1_555 1_555 1_555 1_555 yes
S(2) C(2) C(5) C(3) 0.3(3) 1_555 1_555 1_555 1_555 yes
S(2) C(2) C(5) C(4) 179.6(2) 1_555 1_555 1_555 1_555 yes
C(1) S(1) C(2) C(5) 178.6(2) 1_555 1_555 1_555 1_555 yes
C(1) S(2) C(2) C(5) 178.7(2) 1_555 2_767 2_767 2_767 yes
C(1) C(1) S(1) C(2) -1.4(3) 1_555 2_767 2_767 2_767 yes
C(1) C(1) S(2) C(2) -0.9(3) 1_555 2_767 1_555 1_555 yes
